data_2004957
loop_
_publ_author_name
'Wu, C.-H.'
'Chen, T.-C.'
'Wang, S.-L.'

_publ_section_title
;
 Two Hydrous Divalent-Metal Diarsenates
;
_journal_issue 6
_journal_name_full 'Acta Crystallographica Section C'
_journal_page_first 1326
_journal_page_last 1329
_journal_paper_doi 10.1107/S0108270195016350
_journal_volume 52
_journal_year 1996
_chemical_formula_iupac 'Mg2 As2 O7 , 2H2 O'
_chemical_formula_moiety 'Mg2 As2 O7 (H2 O)2'
_chemical_formula_sum 'As2 H4 Mg2 O9'
_chemical_formula_weight 346.5
_space_group_crystal_system monoclinic
_space_group_IT_number 14
_space_group_name_Hall '-P 2yn'
_space_group_name_H-M_alt 'P 1 21/n 1'
_symmetry_space_group_name_H-M 'P 1 21/n 1'
_atom_type_scat_source 'SHELXTL-Plus (Sheldrick, 1991)'
_cell_angle_alpha 90
_cell_angle_beta 93.95(2)
_cell_angle_gamma 90
_cell_formula_units_Z 4
_cell_length_a 6.499(1)
_cell_length_b 14.191(4)
_cell_length_c 7.607(2)
_cell_measurement_reflns_used 16
_cell_measurement_temperature 296
_cell_measurement_theta_max 14.4
_cell_measurement_theta_min 6.6
_cell_volume 699.9(3)
_computing_cell_refinement SHELXTL-Plus
_computing_data_collection 'SHELXTL-Plus (Sheldrick, 1991)'
_computing_data_reduction SHELXTL-Plus
_computing_molecular_graphics SHELXTL-Plus
_computing_publication_material SHELXTL-Plus
_computing_structure_refinement SHELXTL-Plus
_computing_structure_solution SHELXTL-Plus
_diffrn_measurement_device 'Siemens R3m/V diffractometer'
_diffrn_measurement_method 2\q--\q
_diffrn_radiation_type 'Mo K\a'
_diffrn_radiation_wavelength 0.71073\%A
_diffrn_reflns_av_R_equivalents 0.0232
_diffrn_reflns_limit_h_max 8
_diffrn_reflns_limit_h_min -8
_diffrn_reflns_limit_k_max 18
_diffrn_reflns_limit_k_min 0
_diffrn_reflns_limit_l_max 9
_diffrn_reflns_limit_l_min 0
_diffrn_reflns_number 1816
_diffrn_reflns_theta_max 27.5
_diffrn_standards_decay_% none
_diffrn_standards_interval_count 50
_diffrn_standards_number 3
_exptl_absorpt_coefficient_mu 9.75
_exptl_absorpt_correction_T_max 0.7541
_exptl_absorpt_correction_T_min 0.4183
_exptl_absorpt_correction_type 'empirical via \y scans (SHELXTL-Plus; Sheldrick, 1991)'
_exptl_crystal_colour colorless
_exptl_crystal_density_diffrn 3.288
_exptl_crystal_density_meas ?
_exptl_crystal_description rod
_exptl_crystal_size_max 0.23
_exptl_crystal_size_mid 0.14
_exptl_crystal_size_min 0.13
_refine_diff_density_max 0.77
_refine_diff_density_min -0.80
_refine_ls_abs_structure_details none
_refine_ls_extinction_coef '\c = 0.0021(2)'
_refine_ls_extinction_method 'F* = F[1+0.002\cF~2~/sin(2\q)]^-1/4^'
_refine_ls_goodness_of_fit_obs 0.997
_refine_ls_hydrogen_treatment noref
_refine_ls_number_parameters 119
_refine_ls_number_reflns 1333
_refine_ls_R_factor_obs 0.0253
_refine_ls_shift/esd_max 0.001
_refine_ls_structure_factor_coef F
_refine_ls_weighting_details 'w = 1/[\S~2~(F) + 0.0009F~2~]'
_refine_ls_weighting_scheme calc
_refine_ls_wR_factor_obs 0.0278
_reflns_number_observed 1333
_reflns_number_total 1605
_reflns_observed_criterion I>3\s(I)
_cod_data_source_file br1130.cif
_cod_data_source_block I
_cod_depositor_comments
;
The following automatic conversions were performed:
'_symmetry_cell_setting' value 'Monoclinic' changed to 'monoclinic'
according to '/home/saulius/struct/CIF-dictionaries/cif_core.dic'
dictionary named 'cif_core.dic' version 2.4.1 from 2010-06-29.

Automatic conversion script
Id: cif_fix_enum 1527 2010-12-29 10:47:43Z saulius 

The following automatic conversions were performed:

'_symmetry_cell_setting' value 'Monoclinic' changed to 'monoclinic'
according to /home/saulius/struct/CIF-dictionaries/cif_core.dic
dictionary named 'cif_core.dic' version 2.4.1 from 2010-06-29.

Automatic conversion script
Id: cif_fix_values 1715 2011-07-08 13:25:40Z adriana 

The following automatic conversions were performed:

'_exptl_crystal_density_meas' value 'not measured' was changed to '?'
- the value is perceived as not measured.

Automatic conversion script
Id: cif_fix_values 3008 2015-01-20 13:52:24Z robertas 

The following automatic conversions were performed:

'_refine_ls_weighting_scheme' value 'w = 1/[\S~2~(F) + 0.0009F~2~]'
was changed to 'calc'. New tag '_refine_ls_weighting_details' was
created. The value of the new tag was set to 'w = 1/[\S~2~(F) +
0.0009F~2~]'.

Automatic conversion script
Id: cif_fix_values 3143 2015-03-26 13:38:13Z robertas 
;
_cod_original_cell_volume 699.9(8)
_cod_original_sg_symbol_H-M 'P 21/n'
_cod_database_code 2004957

loop_
_space_group_symop_id
_space_group_symop_operation_xyz
1 x,y,z
2 -1/2+x,1/2-y,1/2+z
3 -x,-y,-z
4 1/2-x,1/2+y,1/2-z

loop_
_atom_site_aniso_label
_atom_site_aniso_U_11
_atom_site_aniso_U_22
_atom_site_aniso_U_33
_atom_site_aniso_U_12
_atom_site_aniso_U_13
_atom_site_aniso_U_23
_atom_site_aniso_type_symbol
Mg(1) .0070(10) .0090(10) .0070(10) .0000(10) .0010(10) .0000(10) Mg
Mg(2) .0070(10) .0080(10) .0090(10) .0010(10) .0000(10) .0000(10) Mg
As(1) .0060(10) .0060(10) .0050(10) .0000(10) -.0010(10) .0000(10) As
As(2) .0050(10) .0060(10) .0060(10) -.0010(10) -.0010(10) .0000(10) As
O(1) .0060(10) .0140(10) .0080(10) -.0020(10) -.0020(10) .0020(10) O
O(2) .0140(10) .0090(10) .0070(10) .0010(10) .0000(10) .0000(10) O
O(3) .0070(10) .0060(10) .0140(10) -.0010(10) .0010(10) -.0010(10) O
O(4) .0090(10) .0090(10) .0090(10) .0010(10) .0040(10) .0010(10) O
O(5) .0150(10) .0060(10) .0130(10) -.0010(10) -.0020(10) .0030(10) O
O(6) .0080(10) .0110(10) .0090(10) .0020(10) -.0010(10) -.0010(10) O
O(7) .0080(10) .0110(10) .0130(10) -.0040(10) .0000(10) -.0020(10) O
O(8) .019(2) .026(2) .016(2) .0080(10) -.0020(10) -.0010(10) O
O(9) .0180(10) .016(2) .019(2) .0040(10) .0010(10) .0020(10) O

loop_
_atom_site_label
_atom_site_fract_x
_atom_site_fract_y
_atom_site_fract_z
_atom_site_U_iso_or_equiv
_atom_site_type_symbol
Mg(1) -.0441(2) .2486(1) .6374(2) .008(1) Mg
Mg(2) -.2632(2) .3846(1) .9126(2) .008(1) Mg
As(1) .4429(1) .3144(1) .5539(1) .006(1) As
As(2) .2378(1) .4193(1) .8452(1) .006(1) As
O(1) .6545(4) .2901(2) .6837(4) .009(1) O
O(2) .4816(4) .3435(2) .3489(4) .010(1) O
O(3) .2627(4) .2314(2) .5752(4) .009(1) O
O(4) .3364(4) .4179(2) .6356(4) .009(1) O
O(5) .1878(4) .5312(2) .8798(4) .011(1) O
O(6) .4281(4) .3695(2) .9731(4) .009(1) O
O(7) .0254(4) .3521(2) .8307(4) .010(1) O
O(8) -.0594(5) .3453(2) .4258(4) .020(1) O
O(9) -.2634(5) .4972(2) .7419(4) .017(1) O
H(1) -0.1130 0.5140 0.7443 0.050 H
H(2) -0.2383 0.4628 0.6365 0.050 H
H(3) -0.1796 0.3652 0.3799 0.050 H
H(4) 0.0460 0.3150 0.3317 0.050 H

loop_
_geom_angle_atom_site_label_1
_geom_angle_atom_site_label_2
_geom_angle_atom_site_label_3
_geom_angle_site_symmetry_1
_geom_angle_site_symmetry_3
_geom_angle
_geom_angle_publ_flag
O(3) Mg(1) O(7) . . 94.40(10) yes
O(3) Mg(1) O(8) . . 84.20(10) yes
O(7) Mg(1) O(8) . . 94.30(10) yes
O(3) Mg(1) O(1) . 1_455 169.90(10) yes
O(7) Mg(1) O(1) . 1_455 81.10(10) yes
O(8) Mg(1) O(1) . 1_455 87.10(10) yes
O(3) Mg(1) O(2) . 2_555 94.30(10) yes
O(7) Mg(1) O(2) . 2_555 84.00(10) yes
O(8) Mg(1) O(2) . 2_555 177.70(10) yes
O(1) Mg(1) O(2) 1_455 2_555 94.20(10) yes
O(3) Mg(1) O(6) . 2_554 79.40(10) yes
O(7) Mg(1) O(6) . 2_554 169.20(10) yes
O(8) Mg(1) O(6) . 2_554 93.90(10) yes
O(1) Mg(1) O(6) 1_455 2_554 106.40(10) yes
O(2) Mg(1) O(6) 2_555 2_554 87.60(10) yes
Mg(1) Mg(2) O(7) . . 39.30(10) yes
Mg(1) Mg(2) O(9) . . 92.10(10) yes
O(7) Mg(2) O(9) . . 86.80(10) yes
O(7) Mg(2) O(1) . 1_455 78.70(10) yes
O(9) Mg(2) O(1) . 1_455 89.10(10) yes
O(7) Mg(2) O(3) . 2_555 88.00(10) yes
O(9) Mg(2) O(3) . 2_555 174.70(10) yes
O(1) Mg(2) O(3) 1_455 2_555 89.60(10) yes
O(7) Mg(2) O(5) . 3_567 101.10(10) yes
O(9) Mg(2) O(5) . 3_567 91.40(10) yes
O(1) Mg(2) O(5) 1_455 3_567 179.40(10) yes
O(3) Mg(2) O(5) 2_555 3_567 89.90(10) yes
O(7) Mg(2) O(6) . 1_455 160.50(10) yes
O(9) Mg(2) O(6) . 1_455 105.00(10) yes
O(1) Mg(2) O(6) 1_455 1_455 85.90(10) yes
O(3) Mg(2) O(6) 2_555 1_455 80.00(10) yes
O(5) Mg(2) O(6) 3_567 1_455 94.20(10) yes
O(1) As(1) O(2) . . 115.90(10) yes
O(1) As(1) O(3) . . 110.50(10) yes
O(2) As(1) O(3) . . 114.90(10) yes
O(1) As(1) O(4) . . 106.90(10) yes
O(2) As(1) O(4) . . 102.40(10) yes
O(3) As(1) O(4) . . 105.00(10) yes
O(4) As(2) O(5) . . 104.20(10) yes
O(4) As(2) O(6) . . 102.80(10) yes
O(5) As(2) O(6) . . 117.40(10) yes
O(4) As(2) O(7) . . 106.50(10) yes
O(5) As(2) O(7) . . 112.90(10) yes
O(6) As(2) O(7) . . 111.70(10) yes

loop_
_geom_bond_atom_site_label_1
_geom_bond_atom_site_label_2
_geom_bond_site_symmetry_2
_geom_bond_distance
_geom_bond_publ_flag
Mg(1) O(3) . 2.095(3) yes
Mg(1) O(7) . 2.105(3) yes
Mg(1) O(8) . 2.112(4) yes
Mg(1) O(1) 1_455 2.098(3) yes
Mg(1) O(2) 2_555 2.070(3) yes
Mg(1) O(6) 2_554 2.091(3) yes
Mg(2) O(7) . 2.069(3) yes
Mg(2) O(9) . 2.058(3) yes
Mg(2) O(1) 1_455 2.234(3) yes
Mg(2) O(3) 2_555 2.060(3) yes
Mg(2) O(5) 3_567 2.014(3) yes
Mg(2) O(6) 1_455 2.100(3) yes
As(1) O(1) . 1.673(3) yes
As(1) O(2) . 1.649(3) yes
As(1) O(3) . 1.676(3) yes
As(1) O(4) . 1.756(3) yes
As(2) O(4) . 1.759(3) yes
As(2) O(5) . 1.645(3) yes
As(2) O(6) . 1.676(3) yes
As(2) O(7) . 1.675(3) yes
O(8) H(3) . 0.880(3) no
O(8) H(4) . 1.110(3) no
O(9) H(1) . 1.005(3) no
O(9) H(2) . 0.962(3) no

loop_
_cod_changelog_entry_id
_cod_changelog_entry_author
_cod_changelog_entry_date
_cod_changelog_entry_text
1 'Vaitkus, Antanas' 2022-10-03T14:10:00+03:00
;
 Added the '1/2-x,1/2+y,1/2-z' symmetry operation to the space group symmetry
 operation list after consulting the original publication. Updated space group
 information.
;
